data_1563536
loop_
_publ_author_name
'Roymuhury, Sagnik K.'
'Mandal, Mrinmay'
'Chakraborty, Debashis'
'Ramkumar, Venkatachalam'

_publ_section_title
;
 Homoleptic titanium and zirconium complexes exhibiting unusual
 Oiminol--metal coordination: application in stereoselective ring-opening
 polymerization of lactide
;
_journal_issue 27
_journal_name_full 'Polymer Chemistry'
_journal_page_first 3953
_journal_page_last 3967
_journal_paper_doi 10.1039/D1PY00237F
_journal_volume 12
_journal_year 2021
_chemical_formula_sum 'C19 H26 N2 O3 S2'
_chemical_formula_weight 394.54
_space_group_crystal_system triclinic
_space_group_IT_number 2
_space_group_name_Hall '-P 1'
_space_group_name_H-M_alt 'P -1'
_atom_sites_solution_hydrogens mixed
_audit_creation_method SHELXL-2014/7
_audit_update_record
;
2017-07-18 deposited with the CCDC.	2021-06-16 downloaded from the CCDC.
;
_cell_angle_alpha 98.4485(11)
_cell_angle_beta 94.8760(11)
_cell_angle_gamma 94.1161(12)
_cell_formula_units_Z 2
_cell_length_a 9.8710(3)
_cell_length_b 9.8841(3)
_cell_length_c 10.9592(3)
_cell_measurement_reflns_used 8999
_cell_measurement_temperature 296(2)
_cell_measurement_theta_max 27.08
_cell_measurement_theta_min 2.59
_cell_volume 1049.96(5)
_computing_cell_refinement 'Bruker SAINT'
_computing_data_collection 'Bruker APEX2'
_computing_data_reduction 'Bruker SAINT'
_computing_molecular_graphics 'Bruker SHELXTL'
_computing_publication_material 'Bruker SHELXTL'
_computing_structure_refinement 'SHELXL-2014/7 (Sheldrick, 2014)'
_computing_structure_solution 'SHELXS-97 (Sheldrick 2008)'
_diffrn_ambient_temperature 296(2)
_diffrn_measured_fraction_theta_full 0.999
_diffrn_measured_fraction_theta_max 0.999
_diffrn_measurement_device_type 'Bruker APEX-II CCD'
_diffrn_measurement_method '\f and \w scans'
_diffrn_radiation_type MoK\a
_diffrn_radiation_wavelength 0.71073
_diffrn_reflns_av_R_equivalents 0.0169
_diffrn_reflns_av_unetI/netI 0.0135
_diffrn_reflns_Laue_measured_fraction_full 0.999
_diffrn_reflns_Laue_measured_fraction_max 0.999
_diffrn_reflns_limit_h_max 11
_diffrn_reflns_limit_h_min -11
_diffrn_reflns_limit_k_max 11
_diffrn_reflns_limit_k_min -11
_diffrn_reflns_limit_l_max 13
_diffrn_reflns_limit_l_min -11
_diffrn_reflns_number 15632
_diffrn_reflns_point_group_measured_fraction_full 0.999
_diffrn_reflns_point_group_measured_fraction_max 0.999
_diffrn_reflns_theta_full 24.999
_diffrn_reflns_theta_max 24.999
_diffrn_reflns_theta_min 1.887
_exptl_absorpt_coefficient_mu 0.273
_exptl_absorpt_correction_T_max 0.965
_exptl_absorpt_correction_T_min 0.910
_exptl_absorpt_correction_type multi-scan
_exptl_absorpt_process_details 'SADABS V2014/5(Bruker AXS.Inc)'
_exptl_crystal_colour colourless
_exptl_crystal_density_diffrn 1.248
_exptl_crystal_description BLock
_exptl_crystal_F_000 420
_exptl_crystal_size_max 0.350
_exptl_crystal_size_mid 0.260
_exptl_crystal_size_min 0.130
_refine_diff_density_max 2.190
_refine_diff_density_min -0.502
_refine_diff_density_rms 0.069
_refine_ls_extinction_method none
_refine_ls_goodness_of_fit_ref 1.042
_refine_ls_hydrogen_treatment mixed
_refine_ls_matrix_type full
_refine_ls_number_parameters 249
_refine_ls_number_reflns 3699
_refine_ls_number_restraints 0
_refine_ls_restrained_S_all 1.042
_refine_ls_R_factor_all 0.0832
_refine_ls_R_factor_gt 0.0743
_refine_ls_shift/su_max 0.007
_refine_ls_shift/su_mean 0.001
_refine_ls_structure_factor_coef Fsqd
_refine_ls_weighting_details 'w=1/[\s^2^(Fo^2^)+(0.1191P)^2^+1.3564P] where P=(Fo^2^+2Fc^2^)/3'
_refine_ls_weighting_scheme calc
_refine_ls_wR_factor_gt 0.2076
_refine_ls_wR_factor_ref 0.2207
_reflns_Friedel_coverage 0.000
_reflns_number_gt 3160
_reflns_number_total 3699
_reflns_threshold_expression 'I > 2\s(I)'
_cod_data_source_file d1py00237f2.cif
_cod_data_source_block Ligand_2
_cod_depositor_comments 'Adding full bibliography for 1563535--1563538.cif.'
_cod_original_cell_volume 1049.95(5)
_cod_database_code 1563536
_shelx_shelxl_version_number 2014/7
_shelx_space_group_comment
; 
The symmetry employed for this shelxl refinement is uniquely defined 
by the following loop, which should always be used as a source of 
symmetry information in preference to the above space-group names. 
They are only intended as comments. 
;
_shelx_estimated_absorpt_t_min 0.910
_shelx_estimated_absorpt_t_max 0.965

loop_
_space_group_symop_operation_xyz
'x, y, z'
'-x, -y, -z'

loop_
_atom_site_label
_atom_site_type_symbol
_atom_site_fract_x
_atom_site_fract_y
_atom_site_fract_z
_atom_site_U_iso_or_equiv
_atom_site_adp_type
_atom_site_occupancy
_atom_site_site_symmetry_order
_atom_site_calc_flag
_atom_site_refinement_flags_posn
_atom_site_refinement_flags_adp
_atom_site_refinement_flags_occupancy
_atom_site_disorder_assembly
_atom_site_disorder_group
C1 C -0.3350(3) 0.4601(4) 0.5850(3) 0.0457(7) Uani 1 1 d . . . . .
H1 H -0.3060 0.3779 0.5476 0.055 Uiso 1 1 calc R U . . .
C2 C -0.4325(4) 0.4702(5) 0.6720(4) 0.0636(10) Uani 1 1 d . . . . .
H2 H -0.4750 0.3943 0.6988 0.076 Uiso 1 1 calc R U . . .
C3 C -0.4577(5) 0.5970(6) 0.7117(4) 0.0806(13) Uani 1 1 d . . . . .
H3 H -0.5205 0.6197 0.7683 0.097 Uiso 1 1 calc R U . . .
C4 C -0.2884(3) 0.5886(3) 0.5626(3) 0.0405(7) Uani 1 1 d . . . . .
C5 C -0.1903(3) 0.6332(3) 0.4795(3) 0.0429(7) Uani 1 1 d . . . . .
C6 C -0.0025(3) 0.4760(3) 0.2511(3) 0.0407(7) Uani 1 1 d . . . . .
H6 H -0.0310 0.3843 0.2515 0.049 Uiso 1 1 calc R U . . .
C7 C 0.0922(3) 0.5113(3) 0.1644(3) 0.0367(6) Uani 1 1 d . . . . .
C8 C 0.1369(3) 0.6490(3) 0.1584(3) 0.0364(6) Uani 1 1 d . . . . .
C9 C 0.2247(3) 0.6806(3) 0.0710(3) 0.0360(6) Uani 1 1 d . . . . .
C10 C 0.2671(3) 0.5711(3) -0.0074(3) 0.0405(7) Uani 1 1 d . . . . .
H10 H 0.3253 0.5907 -0.0661 0.049 Uiso 1 1 calc R U . . .
C11 C 0.2275(3) 0.4343(3) -0.0029(3) 0.0417(7) Uani 1 1 d . . . . .
C12 C 0.1392(3) 0.4068(3) 0.0826(3) 0.0399(7) Uani 1 1 d . . . . .
H12 H 0.1100 0.3160 0.0861 0.048 Uiso 1 1 calc R U . . .
C13 C 0.2713(3) 0.8306(3) 0.0621(3) 0.0441(7) Uani 1 1 d . . . . .
C14 C 0.1477(4) 0.9113(4) 0.0367(4) 0.0633(10) Uani 1 1 d . . . . .
H14A H 0.1778 1.0062 0.0386 0.095 Uiso 1 1 calc R U . . .
H14B H 0.0861 0.9033 0.0990 0.095 Uiso 1 1 calc R U . . .
H14C H 0.1018 0.8748 -0.0434 0.095 Uiso 1 1 calc R U . . .
C15 C 0.3562(5) 0.8974(4) 0.1828(4) 0.0681(11) Uani 1 1 d . . . . .
H15A H 0.4331 0.8458 0.1973 0.102 Uiso 1 1 calc R U . . .
H15B H 0.3008 0.8985 0.2507 0.102 Uiso 1 1 calc R U . . .
H15C H 0.3878 0.9898 0.1756 0.102 Uiso 1 1 calc R U . . .
C16 C 0.3611(4) 0.8412(4) -0.0439(4) 0.0582(9) Uani 1 1 d . . . . .
H16A H 0.4430 0.7970 -0.0288 0.087 Uiso 1 1 calc R U . . .
H16B H 0.3842 0.9362 -0.0488 0.087 Uiso 1 1 calc R U . . .
H16C H 0.3123 0.7972 -0.1206 0.087 Uiso 1 1 calc R U . . .
C17 C 0.2768(4) 0.3204(4) -0.0922(4) 0.0629(10) Uani 1 1 d . . . . .
H17A H 0.2767 0.2379 -0.0555 0.094 Uiso 1 1 calc R U . . .
H17B H 0.3678 0.3467 -0.1099 0.094 Uiso 1 1 calc R U . . .
H17C H 0.2172 0.3043 -0.1677 0.094 Uiso 1 1 calc R U . . .
C18 C 0.3237(6) 0.9763(6) 0.5929(8) 0.121(3) Uani 1 1 d . . . . .
H18A H 0.3544 0.9945 0.6797 0.181 Uiso 1 1 calc R U . . .
H18B H 0.3113 1.0614 0.5627 0.181 Uiso 1 1 calc R U . . .
H18C H 0.3905 0.9289 0.5487 0.181 Uiso 1 1 calc R U . . .
C19 C 0.0724(5) 0.9771(4) 0.6682(4) 0.0743(12) Uani 1 1 d . . . . .
H19A H -0.0194 0.9358 0.6623 0.111 Uiso 1 1 calc R U . . .
H19B H 0.0716 1.0664 0.6437 0.111 Uiso 1 1 calc R U . . .
H19C H 0.1126 0.9856 0.7522 0.111 Uiso 1 1 calc R U . . .
N1 N -0.1386(3) 0.5324(3) 0.4059(3) 0.0428(6) Uani 1 1 d . . . . .
N2 N -0.0474(3) 0.5690(3) 0.3268(2) 0.0421(6) Uani 1 1 d . . . . .
O1 O -0.1605(3) 0.7549(2) 0.4771(3) 0.0682(8) Uani 1 1 d . . . . .
O2 O 0.0958(3) 0.7529(3) 0.2377(2) 0.0540(7) Uani 1 1 d . . . . .
O3 O 0.1975(4) 0.7523(3) 0.6355(3) 0.0766(9) Uani 1 1 d . . . . .
S1 S -0.36471(14) 0.71435(12) 0.64961(12) 0.0804(4) Uani 1 1 d . . . . .
S2 S 0.16814(11) 0.87402(9) 0.57041(9) 0.0596(3) Uani 1 1 d . . . . .
H1N H -0.156(4) 0.463(4) 0.405(3) 0.036(10) Uiso 1 1 d . . . . .
H2O H 0.053(4) 0.725(4) 0.270(4) 0.046(12) Uiso 1 1 d . . . . .

loop_
_atom_site_aniso_label
_atom_site_aniso_U_11
_atom_site_aniso_U_22
_atom_site_aniso_U_33
_atom_site_aniso_U_23
_atom_site_aniso_U_13
_atom_site_aniso_U_12
C1 0.0435(16) 0.0546(19) 0.0441(17) 0.0151(14) 0.0150(13) 0.0101(14)
C2 0.056(2) 0.083(3) 0.058(2) 0.024(2) 0.0207(17) 0.0017(19)
C3 0.077(3) 0.107(4) 0.063(3) 0.006(2) 0.039(2) 0.019(3)
C4 0.0427(16) 0.0428(16) 0.0369(15) 0.0036(12) 0.0074(12) 0.0097(13)
C5 0.0470(17) 0.0370(16) 0.0466(17) 0.0106(13) 0.0074(13) 0.0045(13)
C6 0.0408(16) 0.0377(16) 0.0456(17) 0.0123(13) 0.0072(13) 0.0010(12)
C7 0.0349(14) 0.0392(15) 0.0372(15) 0.0087(12) 0.0043(11) 0.0039(12)
C8 0.0369(14) 0.0349(15) 0.0374(15) 0.0035(12) 0.0068(12) 0.0043(11)
C9 0.0325(14) 0.0390(15) 0.0368(15) 0.0065(12) 0.0047(11) 0.0016(11)
C10 0.0354(15) 0.0488(18) 0.0386(15) 0.0068(13) 0.0096(12) 0.0049(13)
C11 0.0409(15) 0.0417(16) 0.0421(16) 0.0016(13) 0.0056(12) 0.0084(13)
C12 0.0420(15) 0.0322(14) 0.0449(16) 0.0056(12) 0.0031(13) 0.0014(12)
C13 0.0449(16) 0.0388(16) 0.0493(18) 0.0079(13) 0.0125(14) -0.0035(13)
C14 0.063(2) 0.048(2) 0.089(3) 0.0307(19) 0.026(2) 0.0088(17)
C15 0.078(3) 0.055(2) 0.063(2) -0.0052(18) 0.006(2) -0.020(2)
C16 0.057(2) 0.056(2) 0.065(2) 0.0142(17) 0.0231(17) -0.0078(16)
C17 0.074(2) 0.053(2) 0.063(2) -0.0014(17) 0.0204(19) 0.0175(18)
C18 0.074(3) 0.079(3) 0.226(8) 0.073(4) 0.023(4) 0.001(3)
C19 0.097(3) 0.057(2) 0.074(3) 0.009(2) 0.024(2) 0.026(2)
N1 0.0481(15) 0.0350(15) 0.0495(16) 0.0128(12) 0.0199(12) 0.0020(12)
N2 0.0415(13) 0.0440(14) 0.0444(14) 0.0149(12) 0.0127(11) 0.0020(11)
O1 0.088(2) 0.0358(13) 0.0837(19) 0.0102(12) 0.0303(16) -0.0008(12)
O2 0.0706(17) 0.0381(13) 0.0568(15) 0.0036(11) 0.0361(13) 0.0018(11)
O3 0.110(2) 0.0349(13) 0.092(2) 0.0152(13) 0.0349(18) 0.0142(14)
S1 0.0982(9) 0.0631(7) 0.0816(8) -0.0079(6) 0.0404(7) 0.0207(6)
S2 0.0770(7) 0.0475(5) 0.0556(6) 0.0065(4) 0.0162(5) 0.0058(4)

loop_
_atom_type_symbol
_atom_type_description
_atom_type_scat_dispersion_real
_atom_type_scat_dispersion_imag
_atom_type_scat_source
C C 0.0033 0.0016 'International Tables Vol C Tables 4.2.6.8 and 6.1.1.4'
H H 0.0000 0.0000 'International Tables Vol C Tables 4.2.6.8 and 6.1.1.4'
N N 0.0061 0.0033 'International Tables Vol C Tables 4.2.6.8 and 6.1.1.4'
O O 0.0106 0.0060 'International Tables Vol C Tables 4.2.6.8 and 6.1.1.4'
S S 0.1246 0.1234 'International Tables Vol C Tables 4.2.6.8 and 6.1.1.4'

loop_
_geom_angle_atom_site_label_1
_geom_angle_atom_site_label_2
_geom_angle_atom_site_label_3
_geom_angle
_geom_angle_site_symmetry_1
_geom_angle_site_symmetry_3
_geom_angle_publ_flag
C4 C1 C2 111.0(3) . . ?
C4 C1 H1 124.5 . . ?
C2 C1 H1 124.5 . . ?
C3 C2 C1 113.6(4) . . ?
C3 C2 H2 123.2 . . ?
C1 C2 H2 123.2 . . ?
C2 C3 S1 113.2(3) . . ?
C2 C3 H3 123.4 . . ?
S1 C3 H3 123.4 . . ?
C1 C4 C5 132.2(3) . . ?
C1 C4 S1 110.8(2) . . ?
C5 C4 S1 117.0(2) . . ?
O1 C5 N1 122.8(3) . . ?
O1 C5 C4 121.2(3) . . ?
N1 C5 C4 116.0(3) . . ?
N2 C6 C7 120.9(3) . . ?
N2 C6 H6 119.6 . . ?
C7 C6 H6 119.6 . . ?
C12 C7 C8 118.8(3) . . ?
C12 C7 C6 119.4(3) . . ?
C8 C7 C6 121.9(3) . . ?
O2 C8 C9 118.7(3) . . ?
O2 C8 C7 120.5(3) . . ?
C9 C8 C7 120.8(3) . . ?
C10 C9 C8 117.2(3) . . ?
C10 C9 C13 121.8(3) . . ?
C8 C9 C13 121.0(3) . . ?
C11 C10 C9 123.8(3) . . ?
C11 C10 H10 118.1 . . ?
C9 C10 H10 118.1 . . ?
C12 C11 C10 117.6(3) . . ?
C12 C11 C17 121.5(3) . . ?
C10 C11 C17 120.8(3) . . ?
C11 C12 C7 121.9(3) . . ?
C11 C12 H12 119.1 . . ?
C7 C12 H12 119.1 . . ?
C16 C13 C14 106.7(3) . . ?
C16 C13 C15 107.2(3) . . ?
C14 C13 C15 110.5(3) . . ?
C16 C13 C9 112.1(3) . . ?
C14 C13 C9 110.5(3) . . ?
C15 C13 C9 109.8(3) . . ?
C13 C14 H14A 109.5 . . ?
C13 C14 H14B 109.5 . . ?
H14A C14 H14B 109.5 . . ?
C13 C14 H14C 109.5 . . ?
H14A C14 H14C 109.5 . . ?
H14B C14 H14C 109.5 . . ?
C13 C15 H15A 109.5 . . ?
C13 C15 H15B 109.5 . . ?
H15A C15 H15B 109.5 . . ?
C13 C15 H15C 109.5 . . ?
H15A C15 H15C 109.5 . . ?
H15B C15 H15C 109.5 . . ?
C13 C16 H16A 109.5 . . ?
C13 C16 H16B 109.5 . . ?
H16A C16 H16B 109.5 . . ?
C13 C16 H16C 109.5 . . ?
H16A C16 H16C 109.5 . . ?
H16B C16 H16C 109.5 . . ?
C11 C17 H17A 109.5 . . ?
C11 C17 H17B 109.5 . . ?
H17A C17 H17B 109.5 . . ?
C11 C17 H17C 109.5 . . ?
H17A C17 H17C 109.5 . . ?
H17B C17 H17C 109.5 . . ?
S2 C18 H18A 109.5 . . ?
S2 C18 H18B 109.5 . . ?
H18A C18 H18B 109.5 . . ?
S2 C18 H18C 109.5 . . ?
H18A C18 H18C 109.5 . . ?
H18B C18 H18C 109.5 . . ?
S2 C19 H19A 109.5 . . ?
S2 C19 H19B 109.5 . . ?
H19A C19 H19B 109.5 . . ?
S2 C19 H19C 109.5 . . ?
H19A C19 H19C 109.5 . . ?
H19B C19 H19C 109.5 . . ?
C5 N1 N2 118.1(3) . . ?
C5 N1 H1N 124(3) . . ?
N2 N1 H1N 118(3) . . ?
C6 N2 N1 119.4(3) . . ?
C8 O2 H2O 106(4) . . ?
C3 S1 C4 91.5(2) . . ?
O3 S2 C19 105.79(19) . . ?
O3 S2 C18 104.0(2) . . ?
C19 S2 C18 99.7(3) . . ?

loop_
_geom_bond_atom_site_label_1
_geom_bond_atom_site_label_2
_geom_bond_distance
_geom_bond_site_symmetry_2
_geom_bond_publ_flag
C1 C4 1.383(5) . ?
C1 C2 1.410(5) . ?
C1 H1 0.9300 . ?
C2 C3 1.313(7) . ?
C2 H2 0.9300 . ?
C3 S1 1.684(5) . ?
C3 H3 0.9300 . ?
C4 C5 1.472(4) . ?
C4 S1 1.712(3) . ?
C5 O1 1.223(4) . ?
C5 N1 1.345(4) . ?
C6 N2 1.275(4) . ?
C6 C7 1.449(4) . ?
C6 H6 0.9300 . ?
C7 C12 1.398(4) . ?
C7 C8 1.413(4) . ?
C8 O2 1.354(4) . ?
C8 C9 1.399(4) . ?
C9 C10 1.391(4) . ?
C9 C13 1.540(4) . ?
C10 C11 1.389(4) . ?
C10 H10 0.9300 . ?
C11 C12 1.375(4) . ?
C11 C17 1.516(5) . ?
C12 H12 0.9300 . ?
C13 C16 1.531(4) . ?
C13 C14 1.532(5) . ?
C13 C15 1.537(5) . ?
C14 H14A 0.9600 . ?
C14 H14B 0.9600 . ?
C14 H14C 0.9600 . ?
C15 H15A 0.9600 . ?
C15 H15B 0.9600 . ?
C15 H15C 0.9600 . ?
C16 H16A 0.9600 . ?
C16 H16B 0.9600 . ?
C16 H16C 0.9600 . ?
C17 H17A 0.9600 . ?
C17 H17B 0.9600 . ?
C17 H17C 0.9600 . ?
C18 S2 1.755(5) . ?
C18 H18A 0.9600 . ?
C18 H18B 0.9600 . ?
C18 H18C 0.9600 . ?
C19 S2 1.752(4) . ?
C19 H19A 0.9600 . ?
C19 H19B 0.9600 . ?
C19 H19C 0.9600 . ?
N1 N2 1.368(4) . ?
N1 H1N 0.69(4) . ?
O2 H2O 0.65(4) . ?
O3 S2 1.519(3) . ?

loop_
_geom_torsion_atom_site_label_1
_geom_torsion_atom_site_label_2
_geom_torsion_atom_site_label_3
_geom_torsion_atom_site_label_4
_geom_torsion
_geom_torsion_site_symmetry_1
_geom_torsion_site_symmetry_2
_geom_torsion_site_symmetry_3
_geom_torsion_site_symmetry_4
_geom_torsion_publ_flag
C4 C1 C2 C3 0.3(5) . . . . ?
C1 C2 C3 S1 -0.9(5) . . . . ?
C2 C1 C4 C5 -178.6(3) . . . . ?
C2 C1 C4 S1 0.5(4) . . . . ?
C1 C4 C5 O1 -177.8(3) . . . . ?
S1 C4 C5 O1 3.1(4) . . . . ?
C1 C4 C5 N1 3.5(5) . . . . ?
S1 C4 C5 N1 -175.6(2) . . . . ?
N2 C6 C7 C12 -180.0(3) . . . . ?
N2 C6 C7 C8 -1.0(5) . . . . ?
C12 C7 C8 O2 -178.6(3) . . . . ?
C6 C7 C8 O2 2.4(4) . . . . ?
C12 C7 C8 C9 1.2(4) . . . . ?
C6 C7 C8 C9 -177.8(3) . . . . ?
O2 C8 C9 C10 178.7(3) . . . . ?
C7 C8 C9 C10 -1.1(4) . . . . ?
O2 C8 C9 C13 -1.6(4) . . . . ?
C7 C8 C9 C13 178.6(3) . . . . ?
C8 C9 C10 C11 -0.2(4) . . . . ?
C13 C9 C10 C11 -179.8(3) . . . . ?
C9 C10 C11 C12 1.3(5) . . . . ?
C9 C10 C11 C17 179.5(3) . . . . ?
C10 C11 C12 C7 -1.2(5) . . . . ?
C17 C11 C12 C7 -179.3(3) . . . . ?
C8 C7 C12 C11 0.0(4) . . . . ?
C6 C7 C12 C11 179.0(3) . . . . ?
C10 C9 C13 C16 2.5(4) . . . . ?
C8 C9 C13 C16 -177.2(3) . . . . ?
C10 C9 C13 C14 121.3(3) . . . . ?
C8 C9 C13 C14 -58.3(4) . . . . ?
C10 C9 C13 C15 -116.6(3) . . . . ?
C8 C9 C13 C15 63.8(4) . . . . ?
O1 C5 N1 N2 1.1(5) . . . . ?
C4 C5 N1 N2 179.8(3) . . . . ?
C7 C6 N2 N1 178.8(3) . . . . ?
C5 N1 N2 C6 -176.1(3) . . . . ?
C2 C3 S1 C4 1.0(4) . . . . ?
C1 C4 S1 C3 -0.8(3) . . . . ?
C5 C4 S1 C3 178.4(3) . . . . ?
